data_4088339
loop_
_publ_author_name
'Tewasekson, Udomchai'
'Tsutsumi, Ken'
'Nomura, Kotohiro'

_publ_section_title
;
 Synthesis and Structural Analysis of Zr--Al Heterobimetallic Complexes,
 [ZrX{(O-2,4-tBu2C6H2-6-CH2)3(\m2-O-2,4-tBu2-C6H2-6-CH2)}N][R2Al(\m2-OiPr)]
 [X = Cl, Et, iBu; R = Me, Et, iBu]. Unique Reactivity of the iBu Complex
;
_journal_issue 6
_journal_name_full Organometallics
_journal_page_first 866
_journal_paper_doi 10.1021/acs.organomet.5b01027
_journal_volume 35
_journal_year 2016
_chemical_formula_sum 'C60.5 H79 Al Cl N O4 Zr'
_chemical_formula_weight 1037.95
_space_group_IT_number 2
_space_group_name_Hall '-P 1'
_space_group_name_H-M_alt 'P -1'
_symmetry_cell_setting triclinic
_symmetry_Int_Tables_number 2
_symmetry_space_group_name_Hall '-P 1'
_symmetry_space_group_name_H-M 'P -1'
_atom_sites_solution_hydrogens geom
_atom_sites_solution_primary direct
_atom_sites_solution_secondary difmap
_cell_angle_alpha 79.2889(10)
_cell_angle_beta 81.976(9)
_cell_angle_gamma 89.115(12)
_cell_formula_units_Z 4
_cell_length_a 14.953(7)
_cell_length_b 19.122(9)
_cell_length_c 21.4475(10)
_cell_measurement_reflns_used 15157
_cell_measurement_temperature 93
_cell_measurement_theta_max 27.50
_cell_measurement_theta_min 3.00
_cell_volume 5966(4)
_computing_cell_refinement 'CrystalClear-SM Expert 2.0 r15'
_computing_data_collection 'CrystalClear-SM Expert 2.0 r15 (Rigaku, 2011)'
_computing_data_reduction 'CrystalClear-SM Expert 2.0 r15'
_computing_molecular_graphics 'CrystalStructure 4.0'
_computing_publication_material 'CrystalStructure 4.0 (Rigaku, 2010)'
_computing_structure_refinement 'SHELXL97 (Sheldrick, 2008)'
_computing_structure_solution 'SIR92 (Altomare, et al., 1994)'
_diffrn_ambient_temperature 93
_diffrn_detector_area_resol_mean 6.827
_diffrn_measured_fraction_theta_full 0.991
_diffrn_measured_fraction_theta_max 0.991
_diffrn_measurement_device_type 'Rigaku XtaLAB mini'
_diffrn_measurement_method \w
_diffrn_radiation_type 'Mo K\a'
_diffrn_radiation_wavelength 0.71075
_diffrn_reflns_av_R_equivalents 0.0585
_diffrn_reflns_limit_h_max 19
_diffrn_reflns_limit_h_min -19
_diffrn_reflns_limit_k_max 24
_diffrn_reflns_limit_k_min -24
_diffrn_reflns_limit_l_max 27
_diffrn_reflns_limit_l_min -27
_diffrn_reflns_number 63541
_diffrn_reflns_theta_full 27.52
_diffrn_reflns_theta_max 27.51
_diffrn_standards_number 0
_exptl_absorpt_coefficient_mu 0.286
_exptl_absorpt_correction_type none
_exptl_crystal_colour colorless
_exptl_crystal_density_diffrn 1.155
_exptl_crystal_density_method 'not measured'
_exptl_crystal_description prism
_exptl_crystal_F_000 2204.00
_exptl_crystal_size_max 0.290
_exptl_crystal_size_mid 0.220
_exptl_crystal_size_min 0.200
_refine_diff_density_max 1.120
_refine_diff_density_min -0.880
_refine_ls_extinction_method none
_refine_ls_goodness_of_fit_ref 1.078
_refine_ls_hydrogen_treatment noref
_refine_ls_number_parameters 1129
_refine_ls_number_reflns 27226
_refine_ls_number_restraints 0
_refine_ls_R_factor_gt 0.0621
_refine_ls_shift/su_max 0.001
_refine_ls_structure_factor_coef Fsqd
_refine_ls_weighting_details 'w = 1/[\s^2^(Fo^2^)+(0.0500P)^2^+7.2851P] where P=(Fo^2^+2Fc^2^)/3'
_refine_ls_weighting_scheme calc
_refine_ls_wR_factor_ref 0.1561
_reflns_number_gt 20154
_reflns_number_total 27226
_reflns_threshold_expression F^2^>2.0\s(F^2^)
_cod_data_source_file om5b01027_si_002.cif
_cod_data_source_block 10112014Complex3
_cod_depositor_comments
;

2020-07-06
Z value and formula fixed to values more according to usual
chemical conventions.                 miguel
;
_cod_original_formula_sum 'C121 H158 Al2 Cl2 N2 O8 Zr2'
_cod_original_formula_weight 2075.90
_cod_original_formula_moiety 'C121 H158 Al2 Cl2 N2 O8 Zr2'
_cod_original_formula_units_Z 2
_cod_database_code 4088339

loop_
_symmetry_equiv_pos_site_id
_symmetry_equiv_pos_as_xyz
1 +X,+Y,+Z
2 -X,-Y,-Z

loop_
_atom_site_label
_atom_site_type_symbol
_atom_site_fract_x
_atom_site_fract_y
_atom_site_fract_z
_atom_site_U_iso_or_equiv
_atom_site_adp_type
_atom_site_occupancy
_atom_site_symmetry_multiplicity
_atom_site_calc_flag
Zr1 Zr 0.02219(2) -0.21192(2) 0.74393(2) 0.01399(8) Uani 1.0 2 d
Zr2 Zr -0.48241(2) 0.17352(2) 0.71873(2) 0.01514(8) Uani 1.0 2 d
Cl1 Cl 0.11166(6) -0.10303(4) 0.72350(4) 0.02494(19) Uani 1.0 2 d
Cl2 Cl -0.39078(6) 0.06778(5) 0.72098(4) 0.02649(19) Uani 1.0 2 d
Al1 Al 0.03395(7) -0.22716(6) 0.59743(5) 0.0195(3) Uani 1.0 2 d
Al2 Al -0.45956(7) 0.21395(6) 0.56604(5) 0.0220(3) Uani 1.0 2 d
O1 O 0.09447(14) -0.25848(12) 0.66615(11) 0.0181(5) Uani 1.0 2 d
O2 O -0.04888(14) -0.19533(12) 0.65933(10) 0.0155(5) Uani 1.0 2 d
O3 O 0.09090(15) -0.27333(12) 0.80360(11) 0.0170(5) Uani 1.0 2 d
O4 O -0.07738(15) -0.17987(11) 0.80081(10) 0.0162(5) Uani 1.0 2 d
O5 O -0.40486(15) 0.23542(13) 0.63165(11) 0.0213(5) Uani 1.0 2 d
O6 O -0.54641(14) 0.17130(12) 0.63300(10) 0.0166(5) Uani 1.0 2 d
O7 O -0.58411(15) 0.13012(12) 0.78124(11) 0.0185(5) Uani 1.0 2 d
O8 O -0.41653(15) 0.22625(12) 0.76810(11) 0.0195(5) Uani 1.0 2 d
N1 N -0.07170(17) -0.31831(14) 0.77354(12) 0.0137(6) Uani 1.0 2 d
N2 N -0.57846(17) 0.27599(14) 0.72471(12) 0.0142(6) Uani 1.0 2 d
C1 C 0.1054(3) -0.1513(2) 0.53774(17) 0.0277(9) Uani 1.0 2 d
C2 C -0.0194(3) -0.3014(3) 0.56142(18) 0.0296(9) Uani 1.0 2 d
C3 C -0.1352(2) -0.32175(17) 0.72572(16) 0.0165(7) Uani 1.0 2 d
C4 C -0.1874(2) -0.25495(17) 0.70643(15) 0.0149(7) Uani 1.0 2 d
C5 C -0.2813(2) -0.25613(17) 0.72235(16) 0.0163(7) Uani 1.0 2 d
C6 C -0.3327(2) -0.19748(17) 0.70170(16) 0.0175(7) Uani 1.0 2 d
C7 C -0.2868(3) -0.13807(17) 0.66325(16) 0.0176(7) Uani 1.0 2 d
C8 C -0.1927(2) -0.13350(17) 0.64495(15) 0.0159(7) Uani 1.0 2 d
C9 C -0.1439(2) -0.19387(17) 0.66902(15) 0.0153(7) Uani 1.0 2 d
C10 C -0.4357(3) -0.19569(19) 0.72013(19) 0.0254(8) Uani 1.0 2 d
C11 C -0.4595(3) -0.1344(2) 0.7557(3) 0.0366(10) Uani 1.0 2 d
C12 C -0.4805(3) -0.1852(3) 0.6587(3) 0.0395(11) Uani 1.0 2 d
C13 C -0.4722(3) -0.2650(2) 0.7636(3) 0.0385(11) Uani 1.0 2 d
C14 C -0.1510(3) -0.06852(18) 0.59589(16) 0.0187(7) Uani 1.0 2 d
C15 C -0.1278(3) -0.09297(19) 0.53113(16) 0.0229(8) Uani 1.0 2 d
C16 C -0.0657(3) -0.03706(18) 0.61353(17) 0.0237(8) Uani 1.0 2 d
C17 C -0.2192(3) -0.00681(18) 0.58714(18) 0.0254(8) Uani 1.0 2 d
C18 C -0.0124(2) -0.38273(17) 0.77282(15) 0.0154(7) Uani 1.0 2 d
C19 C 0.0507(2) -0.39604(17) 0.82337(15) 0.0149(7) Uani 1.0 2 d
C20 C 0.0590(2) -0.46498(17) 0.85752(16) 0.0167(7) Uani 1.0 2 d
C21 C 0.1186(3) -0.48056(18) 0.90255(16) 0.0183(7) Uani 1.0 2 d
C22 C 0.1710(3) -0.42467(18) 0.91181(15) 0.0180(7) Uani 1.0 2 d
C23 C 0.1657(2) -0.35419(17) 0.87949(15) 0.0157(7) Uani 1.0 2 d
C24 C 0.1030(2) -0.34051(17) 0.83519(15) 0.0151(7) Uani 1.0 2 d
C25 C 0.1291(3) -0.55771(18) 0.93767(16) 0.0202(7) Uani 1.0 2 d
C26 C 0.1772(4) -0.5609(2) 0.9968(2) 0.0390(11) Uani 1.0 2 d
C27 C 0.1868(3) -0.59806(19) 0.89139(19) 0.0301(9) Uani 1.0 2 d
C28 C 0.0368(3) -0.5946(2) 0.96042(19) 0.0306(9) Uani 1.0 2 d
C29 C 0.2222(3) -0.29384(18) 0.89405(16) 0.0188(7) Uani 1.0 2 d
C30 C 0.1583(3) -0.24717(19) 0.93081(18) 0.0237(8) Uani 1.0 2 d
C31 C 0.2707(3) -0.2481(2) 0.83200(18) 0.0248(8) Uani 1.0 2 d
C32 C 0.2949(3) -0.3240(2) 0.93507(18) 0.0267(8) Uani 1.0 2 d
C33 C -0.1231(2) -0.32542(17) 0.83981(15) 0.0161(7) Uani 1.0 2 d
C34 C -0.1857(2) -0.26656(17) 0.85621(15) 0.0150(7) Uani 1.0 2 d
C35 C -0.2681(2) -0.28470(17) 0.89554(15) 0.0161(7) Uani 1.0 2 d
C36 C -0.3210(3) -0.23357(18) 0.92105(16) 0.0177(7) Uani 1.0 2 d
C37 C -0.2891(3) -0.16346(18) 0.90539(16) 0.0195(7) Uani 1.0 2 d
C38 C -0.2084(3) -0.14126(17) 0.86510(16) 0.0173(7) Uani 1.0 2 d
C39 C -0.1571(2) -0.19501(17) 0.84032(15) 0.0151(7) Uani 1.0 2 d
C40 C -0.4085(3) -0.25243(18) 0.96839(16) 0.0202(7) Uani 1.0 2 d
C41 C -0.4857(3) -0.2032(2) 0.94703(18) 0.0274(8) Uani 1.0 2 d
C42 C -0.3914(3) -0.2430(3) 1.03520(18) 0.0348(10) Uani 1.0 2 d
C43 C -0.4400(3) -0.3290(2) 0.9727(3) 0.0378(11) Uani 1.0 2 d
C44 C -0.1794(3) -0.06240(18) 0.84775(17) 0.0225(8) Uani 1.0 2 d
C45 C -0.1848(3) -0.0363(2) 0.7765(2) 0.0315(9) Uani 1.0 2 d
C46 C -0.2421(4) -0.0163(3) 0.8860(3) 0.0513(14) Uani 1.0 2 d
C47 C -0.0823(3) -0.0518(2) 0.86122(19) 0.0308(9) Uani 1.0 2 d
C48 C 0.1832(3) -0.2917(2) 0.66424(17) 0.0233(8) Uani 1.0 2 d
C49 C 0.1936(3) -0.3386(3) 0.6139(2) 0.0353(10) Uani 1.0 2 d
C50 C 0.2578(3) -0.2360(3) 0.65225(19) 0.0315(9) Uani 1.0 2 d
C51 C -0.3854(3) 0.1473(3) 0.52273(19) 0.0318(9) Uani 1.0 2 d
C52 C -0.5080(3) 0.2959(3) 0.51105(19) 0.0359(10) Uani 1.0 2 d
C53 C -0.6361(3) 0.28802(17) 0.67195(16) 0.0181(7) Uani 1.0 2 d
C54 C -0.6877(2) 0.22387(17) 0.66352(15) 0.0159(7) Uani 1.0 2 d
C55 C -0.7816(3) 0.22272(17) 0.67494(15) 0.0170(7) Uani 1.0 2 d
C56 C -0.8314(3) 0.16629(18) 0.66407(16) 0.0177(7) Uani 1.0 2 d
C57 C -0.7834(3) 0.11185(18) 0.63985(16) 0.0187(7) Uani 1.0 2 d
C58 C -0.6889(3) 0.11038(17) 0.62584(15) 0.0172(7) Uani 1.0 2 d
C59 C -0.6416(2) 0.16771(18) 0.63996(15) 0.0170(7) Uani 1.0 2 d
C60 C -0.9354(3) 0.16228(19) 0.67902(17) 0.0215(8) Uani 1.0 2 d
C61 C -0.9757(3) 0.2320(2) 0.69549(19) 0.0272(8) Uani 1.0 2 d
C62 C -0.9622(3) 0.1020(3) 0.7364(2) 0.0353(10) Uani 1.0 2 d
C63 C -0.9760(3) 0.1483(3) 0.6200(2) 0.0351(10) Uani 1.0 2 d
C64 C -0.6435(3) 0.05273(18) 0.59040(16) 0.0201(7) Uani 1.0 2 d
C65 C -0.5609(3) 0.0182(2) 0.61899(18) 0.0277(9) Uani 1.0 2 d
C66 C -0.6148(3) 0.0888(2) 0.51997(17) 0.0257(8) Uani 1.0 2 d
C67 C -0.7099(3) -0.00825(19) 0.59109(18) 0.0259(8) Uani 1.0 2 d
C68 C -0.6358(3) 0.27090(17) 0.78863(16) 0.0175(7) Uani 1.0 2 d
C69 C -0.6980(3) 0.20715(17) 0.81442(15) 0.0154(7) Uani 1.0 2 d
C70 C -0.7829(3) 0.21806(17) 0.84731(16) 0.0184(7) Uani 1.0 2 d
C71 C -0.8373(3) 0.16123(18) 0.88273(16) 0.0197(7) Uani 1.0 2 d
C72 C -0.8028(3) 0.09315(19) 0.88335(18) 0.0255(8) Uani 1.0 2 d
C73 C -0.7189(3) 0.07871(18) 0.85073(17) 0.0243(8) Uani 1.0 2 d
C74 C -0.6664(3) 0.13776(17) 0.81511(15) 0.0172(7) Uani 1.0 2 d
C75 C -0.9262(3) 0.17463(19) 0.92462(17) 0.0236(8) Uani 1.0 2 d
C76 C -0.9816(3) 0.2326(3) 0.88809(19) 0.0307(9) Uani 1.0 2 d
C77 C -0.9007(3) 0.19920(19) 0.98452(17) 0.0231(8) Uani 1.0 2 d
C78 C -0.9853(3) 0.1072(3) 0.9472(2) 0.0349(10) Uani 1.0 2 d
C79 C -0.6850(3) 0.0023(2) 0.8535(2) 0.0366(11) Uani 1.0 2 d
C80 C -0.6781(4) -0.0160(3) 0.7863(3) 0.0463(12) Uani 1.0 2 d
C81 C -0.7511(4) -0.0524(3) 0.8988(3) 0.071(2) Uani 1.0 2 d
C82 C -0.5934(4) -0.0060(3) 0.8778(3) 0.0586(15) Uani 1.0 2 d
C83 C -0.5190(2) 0.34171(17) 0.71484(16) 0.0166(7) Uani 1.0 2 d
C84 C -0.4642(2) 0.34475(17) 0.76885(15) 0.0161(7) Uani 1.0 2 d
C85 C -0.4638(3) 0.40677(17) 0.79368(17) 0.0191(7) Uani 1.0 2 d
C86 C -0.4118(3) 0.41247(17) 0.84267(16) 0.0185(7) Uani 1.0 2 d
C87 C -0.3611(3) 0.35353(18) 0.86443(16) 0.0193(7) Uani 1.0 2 d
C88 C -0.3588(3) 0.29004(18) 0.84091(16) 0.0180(7) Uani 1.0 2 d
C89 C -0.4121(2) 0.28675(17) 0.79245(16) 0.0171(7) Uani 1.0 2 d
C90 C -0.4135(3) 0.48264(18) 0.86862(17) 0.0224(8) Uani 1.0 2 d
C91 C -0.3732(3) 0.5430(2) 0.8151(2) 0.0339(10) Uani 1.0 2 d
C92 C -0.5119(3) 0.5017(2) 0.89149(19) 0.0292(9) Uani 1.0 2 d
C93 C -0.3593(3) 0.4775(2) 0.92486(19) 0.0308(9) Uani 1.0 2 d
C94 C -0.3006(3) 0.22632(19) 0.86575(16) 0.0208(7) Uani 1.0 2 d
C95 C -0.2300(3) 0.2106(2) 0.81046(19) 0.0288(9) Uani 1.0 2 d
C96 C -0.3605(3) 0.15970(19) 0.89409(18) 0.0259(8) Uani 1.0 2 d
C97 C -0.2489(3) 0.2416(3) 0.91904(19) 0.0307(9) Uani 1.0 2 d
C98 C -0.3167(3) 0.2700(3) 0.62669(19) 0.0301(9) Uani 1.0 2 d
C99 C -0.2415(3) 0.2158(3) 0.6260(2) 0.0383(11) Uani 1.0 2 d
C100 C -0.3044(3) 0.3282(3) 0.5673(3) 0.0514(13) Uani 1.0 2 d
C101 C 0.4246(4) -0.4303(3) 0.6669(3) 0.0503(13) Uiso 1.0 2 d
C102 C 0.3770(4) -0.4185(3) 0.7254(3) 0.0445(11) Uiso 1.0 2 d
C103 C 0.2947(4) -0.4532(3) 0.7502(3) 0.0436(11) Uiso 1.0 2 d
C104 C 0.2595(4) -0.4992(3) 0.7172(3) 0.0491(12) Uiso 1.0 2 d
C105 C 0.3058(4) -0.5119(3) 0.6594(3) 0.0539(13) Uiso 1.0 2 d
C106 C 0.3897(4) -0.4774(3) 0.6340(3) 0.0516(13) Uiso 1.0 2 d
C107 C 0.4395(6) -0.4928(5) 0.5712(4) 0.099(3) Uiso 1.0 2 d
C108 C 0.7376(7) -0.4248(5) 0.5142(5) 0.115(3) Uiso 1.0 2 d
C109 C 0.7648(5) -0.3584(4) 0.4754(4) 0.084(2) Uiso 1.0 2 d
C110 C 0.7559(5) -0.2895(4) 0.4995(4) 0.0792(19) Uiso 1.0 2 d
C111 C 0.7211(5) -0.2931(4) 0.5647(4) 0.0721(17) Uiso 1.0 2 d
C112 C 0.6930(5) -0.3610(4) 0.6043(3) 0.0692(17) Uiso 1.0 2 d
C113 C 0.6986(6) -0.4248(5) 0.5821(5) 0.111(3) Uiso 1.0 2 d
C114 C 0.6693(8) -0.4949(7) 0.6256(6) 0.160(5) Uiso 1.0 2 d
C115 C 0.9095(7) -0.5097(5) 0.6546(5) 0.114(3) Uiso 1.0 2 d
C116 C 0.8418(9) -0.5332(7) 0.7079(7) 0.158(5) Uiso 1.0 2 d
C117 C 0.8650(8) -0.5781(6) 0.7652(6) 0.143(4) Uiso 1.0 2 d
C118 C 0.9445(8) -0.5997(6) 0.7686(6) 0.132(4) Uiso 1.0 2 d
C119 C 1.0131(7) -0.5821(5) 0.7179(5) 0.114(3) Uiso 1.0 2 d
C120 C 0.9943(7) -0.5389(6) 0.6593(5) 0.123(3) Uiso 1.0 2 d
C121 C 1.0509(12) -0.5181(9) 0.5879(9) 0.238(7) Uiso 1.0 2 d
H118 H -1.0031 0.0914 0.9107 0.0419 Uiso 1.0 2 d
H119 H -1.0383 0.1176 0.9747 0.0419 Uiso 1.0 2 d
H120 H -0.9518 0.0704 0.9703 0.0419 Uiso 1.0 2 d
H74 H 0.1884 -0.3101 0.5727 0.0424 Uiso 1.0 2 d
H75 H 0.1473 -0.3747 0.6243 0.0424 Uiso 1.0 2 d
H76 H 0.2518 -0.3606 0.6126 0.0424 Uiso 1.0 2 d
H33 H 0.2357 -0.5390 0.9842 0.0469 Uiso 1.0 2 d
H34 H 0.1834 -0.6097 1.0168 0.0469 Uiso 1.0 2 d
H35 H 0.1421 -0.5361 1.0268 0.0469 Uiso 1.0 2 d
H11 H -0.4390 -0.0902 0.7284 0.0439 Uiso 1.0 2 d
H12 H -0.4306 -0.1411 0.7936 0.0439 Uiso 1.0 2 d
H13 H -0.5238 -0.1330 0.7674 0.0439 Uiso 1.0 2 d
H83 H -0.4600 0.3288 0.4916 0.0431 Uiso 1.0 2 d
H84 H -0.5528 0.3191 0.5365 0.0431 Uiso 1.0 2 d
H85 H -0.5352 0.2795 0.4782 0.0431 Uiso 1.0 2 d
H77 H 0.2500 -0.2085 0.6858 0.0378 Uiso 1.0 2 d
H78 H 0.2553 -0.2052 0.6118 0.0378 Uiso 1.0 2 d
H79 H 0.3153 -0.2590 0.6516 0.0378 Uiso 1.0 2 d
H67 H -0.2407 -0.0324 0.9310 0.0615 Uiso 1.0 2 d
H68 H -0.3026 -0.0199 0.8767 0.0615 Uiso 1.0 2 d
H69 H -0.2220 0.0325 0.8742 0.0615 Uiso 1.0 2 d
H64 H -0.2457 -0.0416 0.7684 0.0378 Uiso 1.0 2 d
H65 H -0.1451 -0.0639 0.7515 0.0378 Uiso 1.0 2 d
H66 H -0.1671 0.0130 0.7647 0.0378 Uiso 1.0 2 d
H58 H -0.4447 -0.2564 1.0654 0.0417 Uiso 1.0 2 d
H59 H -0.3767 -0.1940 1.0342 0.0417 Uiso 1.0 2 d
H60 H -0.3421 -0.2725 1.0479 0.0417 Uiso 1.0 2 d
H80 H -0.3782 0.1044 0.5527 0.0381 Uiso 1.0 2 d
H81 H -0.3272 0.1685 0.5057 0.0381 Uiso 1.0 2 d
H82 H -0.4144 0.1365 0.4884 0.0381 Uiso 1.0 2 d
H39 H 0.0451 -0.6425 0.9819 0.0368 Uiso 1.0 2 d
H40 H 0.0059 -0.5955 0.9242 0.0368 Uiso 1.0 2 d
H41 H 0.0013 -0.5690 0.9895 0.0368 Uiso 1.0 2 d
H121 H -0.6367 0.0165 0.7570 0.0556 Uiso 1.0 2 d
H122 H -0.7366 -0.0121 0.7723 0.0556 Uiso 1.0 2 d
H123 H -0.6568 -0.0638 0.7875 0.0556 Uiso 1.0 2 d
H124 H -0.8090 -0.0493 0.8841 0.0857 Uiso 1.0 2 d
H125 H -0.7574 -0.0422 0.9415 0.0857 Uiso 1.0 2 d
H126 H -0.7278 -0.0995 0.8993 0.0857 Uiso 1.0 2 d
H156 H -0.3520 0.3622 0.5702 0.0617 Uiso 1.0 2 d
H157 H -0.3063 0.3076 0.5298 0.0617 Uiso 1.0 2 d
H158 H -0.2472 0.3517 0.5639 0.0617 Uiso 1.0 2 d
H127 H -0.5988 0.0050 0.9200 0.0704 Uiso 1.0 2 d
H128 H -0.5501 0.0258 0.8494 0.0704 Uiso 1.0 2 d
H129 H -0.5732 -0.0542 0.8791 0.0704 Uiso 1.0 2 d
H31 H 0.0238 -0.5014 0.8500 0.0200 Uiso 1.0 2 d
H54 H -0.3236 -0.1291 0.9228 0.0234 Uiso 1.0 2 d
H132 H -0.4984 0.4451 0.7779 0.0229 Uiso 1.0 2 d
H110 H -0.8040 0.2643 0.8458 0.0220 Uiso 1.0 2 d
H89 H -0.8162 0.0740 0.6325 0.0224 Uiso 1.0 2 d
H7 H -0.1780 -0.3603 0.7434 0.0198 Uiso 1.0 2 d
H8 H -0.1006 -0.3337 0.6874 0.0198 Uiso 1.0 2 d
H133 H -0.3266 0.3567 0.8967 0.0232 Uiso 1.0 2 d
H45 H 0.2274 -0.2193 0.8101 0.0297 Uiso 1.0 2 d
H46 H 0.3001 -0.2787 0.8048 0.0297 Uiso 1.0 2 d
H47 H 0.3149 -0.2179 0.8425 0.0297 Uiso 1.0 2 d
H53 H -0.2878 -0.3319 0.9047 0.0193 Uiso 1.0 2 d
H10 H -0.3210 -0.0988 0.6488 0.0211 Uiso 1.0 2 d
H9 H -0.3099 -0.2969 0.7472 0.0195 Uiso 1.0 2 d
H20 H -0.1819 -0.1090 0.5183 0.0274 Uiso 1.0 2 d
H21 H -0.0855 -0.1313 0.5352 0.0274 Uiso 1.0 2 d
H22 H -0.1016 -0.0539 0.4993 0.0274 Uiso 1.0 2 d
H88 H -0.8117 0.2605 0.6901 0.0204 Uiso 1.0 2 d
H32 H 0.2120 -0.4347 0.9411 0.0215 Uiso 1.0 2 d
H42 H 0.1919 -0.2088 0.9398 0.0284 Uiso 1.0 2 d
H43 H 0.1302 -0.2754 0.9703 0.0284 Uiso 1.0 2 d
H44 H 0.1125 -0.2281 0.9053 0.0284 Uiso 1.0 2 d
H137 H -0.5451 0.5108 0.8556 0.0350 Uiso 1.0 2 d
H138 H -0.5123 0.5435 0.9104 0.0350 Uiso 1.0 2 d
H139 H -0.5398 0.4628 0.9227 0.0350 Uiso 1.0 2 d
H4 H -0.0623 -0.3290 0.5939 0.0355 Uiso 1.0 2 d
H5 H 0.0273 -0.3320 0.5468 0.0355 Uiso 1.0 2 d
H6 H -0.0495 -0.2797 0.5261 0.0355 Uiso 1.0 2 d
H115 H -0.8580 0.1668 1.0034 0.0277 Uiso 1.0 2 d
H116 H -0.9539 0.2001 1.0151 0.0277 Uiso 1.0 2 d
H117 H -0.8743 0.2461 0.9724 0.0277 Uiso 1.0 2 d
H108 H -0.6727 0.3132 0.7867 0.0210 Uiso 1.0 2 d
H109 H -0.5955 0.2731 0.8200 0.0210 Uiso 1.0 2 d
H146 H -0.3922 0.1475 0.8616 0.0311 Uiso 1.0 2 d
H147 H -0.4033 0.1695 0.9291 0.0311 Uiso 1.0 2 d
H148 H -0.3232 0.1206 0.9093 0.0311 Uiso 1.0 2 d
H23 H -0.0441 0.0029 0.5809 0.0284 Uiso 1.0 2 d
H24 H -0.0198 -0.0727 0.6167 0.0284 Uiso 1.0 2 d
H25 H -0.0801 -0.0217 0.6539 0.0284 Uiso 1.0 2 d
H86 H -0.5977 0.3059 0.6320 0.0217 Uiso 1.0 2 d
H87 H -0.6791 0.3249 0.6798 0.0217 Uiso 1.0 2 d
H112 H -0.9957 0.2179 0.8501 0.0368 Uiso 1.0 2 d
H113 H -0.9471 0.2762 0.8763 0.0368 Uiso 1.0 2 d
H114 H -1.0366 0.2400 0.9149 0.0368 Uiso 1.0 2 d
H140 H -0.2974 0.4670 0.9111 0.0370 Uiso 1.0 2 d
H141 H -0.3842 0.4403 0.9591 0.0370 Uiso 1.0 2 d
H142 H -0.3621 0.5220 0.9397 0.0370 Uiso 1.0 2 d
H90 H -0.9611 0.2700 0.6594 0.0326 Uiso 1.0 2 d
H91 H -0.9511 0.2428 0.7317 0.0326 Uiso 1.0 2 d
H92 H -1.0401 0.2270 0.7057 0.0326 Uiso 1.0 2 d
H48 H 0.3332 -0.3552 0.9133 0.0321 Uiso 1.0 2 d
H49 H 0.2666 -0.3500 0.9755 0.0321 Uiso 1.0 2 d
H50 H 0.3305 -0.2856 0.9422 0.0321 Uiso 1.0 2 d
H1 H 0.1633 -0.1696 0.5231 0.0332 Uiso 1.0 2 d
H2 H 0.1140 -0.1126 0.5592 0.0332 Uiso 1.0 2 d
H3 H 0.0742 -0.1347 0.5017 0.0332 Uiso 1.0 2 d
H29 H 0.0236 -0.3777 0.7309 0.0185 Uiso 1.0 2 d
H30 H -0.0510 -0.4243 0.7782 0.0185 Uiso 1.0 2 d
H105 H -0.7270 -0.0327 0.6343 0.0311 Uiso 1.0 2 d
H106 H -0.6814 -0.0409 0.5657 0.0311 Uiso 1.0 2 d
H107 H -0.7627 0.0109 0.5735 0.0311 Uiso 1.0 2 d
H96 H -0.9605 0.1871 0.5848 0.0421 Uiso 1.0 2 d
H97 H -1.0405 0.1442 0.6302 0.0421 Uiso 1.0 2 d
H98 H -0.9521 0.1049 0.6083 0.0421 Uiso 1.0 2 d
H99 H -0.5341 -0.0149 0.5934 0.0333 Uiso 1.0 2 d
H100 H -0.5796 -0.0066 0.6620 0.0333 Uiso 1.0 2 d
H101 H -0.5174 0.0544 0.6195 0.0333 Uiso 1.0 2 d
H70 H -0.0411 -0.0781 0.8361 0.0370 Uiso 1.0 2 d
H72 H -0.0790 -0.0683 0.9059 0.0370 Uiso 1.0 2 d
H71 H -0.0664 -0.0021 0.8500 0.0370 Uiso 1.0 2 d
H93 H -1.0268 0.0978 0.7451 0.0424 Uiso 1.0 2 d
H94 H -0.9391 0.1122 0.7733 0.0424 Uiso 1.0 2 d
H95 H -0.9374 0.0580 0.7266 0.0424 Uiso 1.0 2 d
H51 H -0.0792 -0.3319 0.8697 0.0194 Uiso 1.0 2 d
H52 H -0.1587 -0.3690 0.8481 0.0194 Uiso 1.0 2 d
H36 H 0.2448 -0.5753 0.8783 0.0361 Uiso 1.0 2 d
H37 H 0.1572 -0.5980 0.8544 0.0361 Uiso 1.0 2 d
H38 H 0.1942 -0.6463 0.9124 0.0361 Uiso 1.0 2 d
H55 H -0.4678 -0.1545 0.9432 0.0329 Uiso 1.0 2 d
H56 H -0.5387 -0.2134 0.9783 0.0329 Uiso 1.0 2 d
H57 H -0.4990 -0.2114 0.9064 0.0329 Uiso 1.0 2 d
H152 H -0.3163 0.2921 0.6643 0.0361 Uiso 1.0 2 d
H130 H -0.5569 0.3834 0.7097 0.0199 Uiso 1.0 2 d
H131 H -0.4778 0.3439 0.6753 0.0199 Uiso 1.0 2 d
H153 H -0.2412 0.1931 0.5897 0.0460 Uiso 1.0 2 d
H154 H -0.2512 0.1806 0.6646 0.0460 Uiso 1.0 2 d
H155 H -0.1845 0.2394 0.6234 0.0460 Uiso 1.0 2 d
H17 H -0.4448 -0.2724 0.8021 0.0462 Uiso 1.0 2 d
H18 H -0.4582 -0.3041 0.7416 0.0462 Uiso 1.0 2 d
H19 H -0.5365 -0.2619 0.7742 0.0462 Uiso 1.0 2 d
H111 H -0.8377 0.0548 0.9069 0.0305 Uiso 1.0 2 d
H26 H -0.2727 -0.0233 0.5742 0.0305 Uiso 1.0 2 d
H27 H -0.1924 0.0316 0.5548 0.0305 Uiso 1.0 2 d
H28 H -0.2345 0.0097 0.6269 0.0305 Uiso 1.0 2 d
H102 H -0.6672 0.1075 0.5013 0.0308 Uiso 1.0 2 d
H103 H -0.5864 0.0547 0.4962 0.0308 Uiso 1.0 2 d
H104 H -0.5731 0.1271 0.5182 0.0308 Uiso 1.0 2 d
H143 H -0.1887 0.1754 0.8270 0.0346 Uiso 1.0 2 d
H144 H -0.1972 0.2536 0.7902 0.0346 Uiso 1.0 2 d
H145 H -0.2600 0.1933 0.7795 0.0346 Uiso 1.0 2 d
H14 H -0.4648 -0.2239 0.6365 0.0474 Uiso 1.0 2 d
H16 H -0.4599 -0.1412 0.6314 0.0474 Uiso 1.0 2 d
H15 H -0.5450 -0.1841 0.6697 0.0474 Uiso 1.0 2 d
H134 H -0.4080 0.5482 0.7802 0.0406 Uiso 1.0 2 d
H135 H -0.3119 0.5320 0.8003 0.0406 Uiso 1.0 2 d
H136 H -0.3743 0.5866 0.8312 0.0406 Uiso 1.0 2 d
H61 H -0.3938 -0.3612 0.9866 0.0453 Uiso 1.0 2 d
H62 H -0.4518 -0.3357 0.9313 0.0453 Uiso 1.0 2 d
H63 H -0.4942 -0.3383 1.0029 0.0453 Uiso 1.0 2 d
H149 H -0.2911 0.2511 0.9544 0.0368 Uiso 1.0 2 d
H150 H -0.2098 0.2821 0.9028 0.0368 Uiso 1.0 2 d
H151 H -0.2135 0.2008 0.9332 0.0368 Uiso 1.0 2 d
H73 H 0.1863 -0.3221 0.7061 0.0280 Uiso 1.0 2 d

loop_
_atom_site_aniso_label
_atom_site_aniso_U_11
_atom_site_aniso_U_22
_atom_site_aniso_U_33
_atom_site_aniso_U_12
_atom_site_aniso_U_13
_atom_site_aniso_U_23
Zr1 0.01196(15) 0.01313(15) 0.01583(16) -0.00014(11) -0.00132(12) -0.00039(11)
Zr2 0.01455(15) 0.01576(16) 0.01623(16) 0.00236(12) -0.00279(12) -0.00552(12)
Cl1 0.0207(4) 0.0190(4) 0.0332(5) -0.0060(4) -0.0018(4) -0.0008(4)
Cl2 0.0242(5) 0.0236(5) 0.0345(5) 0.0103(4) -0.0075(4) -0.0110(4)
Al1 0.0162(5) 0.0242(6) 0.0167(5) 0.0026(4) -0.0005(4) -0.0018(4)
Al2 0.0190(5) 0.0287(6) 0.0170(6) 0.0008(5) 0.0006(4) -0.0036(5)
O1 0.0127(11) 0.0220(12) 0.0178(12) 0.0056(10) 0.0003(9) -0.0017(10)
O2 0.0108(11) 0.0184(12) 0.0162(12) 0.0009(9) -0.0022(9) -0.0002(9)
O3 0.0154(11) 0.0140(11) 0.0217(13) -0.0007(9) -0.0055(10) -0.0011(9)
O4 0.0158(11) 0.0149(11) 0.0170(12) -0.0013(9) -0.0001(9) -0.0018(9)
O5 0.0156(12) 0.0256(13) 0.0228(13) -0.0032(10) -0.0002(10) -0.0066(11)
O6 0.0134(11) 0.0221(12) 0.0152(12) 0.0006(10) -0.0020(9) -0.0061(10)
O7 0.0197(12) 0.0170(12) 0.0189(12) 0.0043(10) -0.0016(10) -0.0044(10)
O8 0.0176(12) 0.0192(12) 0.0252(13) 0.0036(10) -0.0064(10) -0.0110(10)
N1 0.0116(13) 0.0145(13) 0.0140(14) 0.0023(11) -0.0016(10) -0.0004(11)
N2 0.0140(13) 0.0136(13) 0.0162(14) -0.0002(11) -0.0025(11) -0.0055(11)
C1 0.0222(18) 0.037(3) 0.0184(18) 0.0029(16) 0.0014(15) 0.0061(16)
C2 0.029(2) 0.036(3) 0.025(2) 0.0004(17) -0.0005(16) -0.0120(17)
C3 0.0157(16) 0.0146(16) 0.0199(17) 0.0001(13) -0.0048(13) -0.0033(13)
C4 0.0153(15) 0.0161(16) 0.0141(16) 0.0007(13) -0.0049(13) -0.0026(12)
C5 0.0131(15) 0.0152(16) 0.0188(17) -0.0041(13) -0.0006(13) 0.0002(13)
C6 0.0136(16) 0.0171(16) 0.0213(18) 0.0002(13) -0.0022(13) -0.0029(13)
C7 0.0180(16) 0.0160(16) 0.0187(17) 0.0031(13) -0.0044(13) -0.0024(13)
C8 0.0164(16) 0.0165(16) 0.0159(16) -0.0018(13) -0.0059(13) -0.0034(13)
C9 0.0117(15) 0.0194(17) 0.0149(16) -0.0011(13) -0.0023(12) -0.0027(13)
C10 0.0109(16) 0.0234(19) 0.039(3) 0.0004(14) -0.0009(15) 0.0008(16)
C11 0.024(2) 0.028(2) 0.051(3) 0.0050(17) 0.0105(19) -0.0026(19)
C12 0.0173(19) 0.041(3) 0.061(3) 0.0038(18) -0.019(2) -0.003(3)
C13 0.0132(17) 0.026(2) 0.067(4) -0.0002(16) 0.0081(19) 0.004(2)
C14 0.0174(16) 0.0180(17) 0.0191(17) 0.0009(13) -0.0035(13) 0.0012(13)
C15 0.0198(17) 0.0286(19) 0.0180(18) 0.0035(15) -0.0030(14) 0.0014(15)
C16 0.0221(18) 0.0198(18) 0.0266(19) -0.0063(15) -0.0027(15) 0.0021(15)
C17 0.0261(19) 0.0173(17) 0.029(2) 0.0030(15) -0.0014(16) 0.0039(15)
C18 0.0153(15) 0.0146(15) 0.0174(16) 0.0019(13) -0.0030(13) -0.0051(13)
C19 0.0127(15) 0.0165(16) 0.0146(16) 0.0018(13) 0.0000(12) -0.0022(12)
C20 0.0157(16) 0.0148(16) 0.0202(17) 0.0026(13) -0.0028(13) -0.0048(13)
C21 0.0203(17) 0.0180(17) 0.0163(17) 0.0038(14) -0.0031(13) -0.0019(13)
C22 0.0183(16) 0.0204(17) 0.0162(17) 0.0064(14) -0.0055(13) -0.0045(13)
C23 0.0135(15) 0.0203(17) 0.0146(16) 0.0052(13) -0.0027(12) -0.0066(13)
C24 0.0142(15) 0.0147(16) 0.0150(16) 0.0021(13) -0.0007(12) -0.0003(12)
C25 0.0248(18) 0.0175(17) 0.0178(17) 0.0041(14) -0.0032(14) -0.0025(13)
C26 0.062(3) 0.024(2) 0.035(3) 0.007(2) -0.027(3) -0.0001(17)
C27 0.036(3) 0.0186(18) 0.033(3) 0.0069(16) 0.0029(17) -0.0032(16)
C28 0.031(2) 0.0214(19) 0.035(3) 0.0049(16) 0.0013(17) 0.0020(16)
C29 0.0165(16) 0.0202(17) 0.0212(18) 0.0003(14) -0.0056(14) -0.0058(14)
C30 0.0249(18) 0.0203(18) 0.027(2) -0.0012(15) -0.0024(15) -0.0076(15)
C31 0.0164(17) 0.029(2) 0.029(2) -0.0045(15) -0.0030(15) -0.0052(16)
C32 0.0250(19) 0.028(2) 0.031(2) 0.0039(16) -0.0131(16) -0.0090(16)
C33 0.0162(16) 0.0128(15) 0.0179(17) -0.0002(13) -0.0014(13) 0.0004(13)
C34 0.0158(15) 0.0159(16) 0.0131(16) 0.0004(13) -0.0022(12) -0.0020(12)
C35 0.0141(15) 0.0163(16) 0.0170(16) -0.0012(13) -0.0015(13) -0.0009(13)
C36 0.0153(16) 0.0190(17) 0.0193(17) 0.0014(13) -0.0021(13) -0.0050(13)
C37 0.0197(17) 0.0198(17) 0.0188(17) 0.0054(14) -0.0004(14) -0.0051(14)
C38 0.0185(16) 0.0131(16) 0.0196(17) 0.0005(13) -0.0023(13) -0.0018(13)
C39 0.0124(15) 0.0178(16) 0.0142(16) -0.0023(13) 0.0004(12) -0.0019(13)
C40 0.0196(17) 0.0186(17) 0.0199(18) 0.0010(14) 0.0024(14) -0.0011(14)
C41 0.0199(18) 0.032(2) 0.028(2) 0.0021(16) 0.0030(15) -0.0026(16)
C42 0.027(2) 0.055(3) 0.020(2) 0.0030(19) 0.0022(16) -0.0037(18)
C43 0.030(3) 0.026(2) 0.050(3) -0.0061(17) 0.0186(19) -0.0063(19)
C44 0.0287(19) 0.0124(16) 0.0253(19) -0.0011(14) 0.0031(15) -0.0051(14)
C45 0.033(3) 0.0198(19) 0.040(3) -0.0050(16) -0.0107(18) 0.0027(17)
C46 0.055(3) 0.018(2) 0.074(4) -0.006(2) 0.030(3) -0.018(3)
C47 0.045(3) 0.0200(19) 0.029(2) -0.0099(17) -0.0096(18) -0.0031(16)
C48 0.0177(17) 0.030(2) 0.0195(18) 0.0096(15) -0.0008(14) 0.0015(15)
C49 0.030(2) 0.042(3) 0.035(3) 0.0179(19) -0.0016(18) -0.0114(19)
C50 0.0167(18) 0.046(3) 0.029(2) 0.0048(17) -0.0005(16) -0.0013(18)
C51 0.0228(19) 0.047(3) 0.026(2) -0.0000(18) 0.0041(16) -0.0145(18)
C52 0.039(3) 0.041(3) 0.022(2) 0.000(2) -0.0015(17) 0.0072(17)
C53 0.0176(16) 0.0161(16) 0.0211(18) 0.0015(13) -0.0049(14) -0.0037(13)
C54 0.0175(16) 0.0143(16) 0.0164(16) -0.0021(13) -0.0038(13) -0.0027(13)
C55 0.0173(16) 0.0166(16) 0.0177(17) 0.0036(13) -0.0029(13) -0.0048(13)
C56 0.0161(16) 0.0208(17) 0.0169(17) 0.0004(13) -0.0023(13) -0.0050(13)
C57 0.0188(17) 0.0195(17) 0.0199(17) -0.0007(14) -0.0036(14) -0.0081(14)
C58 0.0216(17) 0.0168(16) 0.0137(16) 0.0026(14) -0.0040(13) -0.0034(13)
C59 0.0131(15) 0.0224(17) 0.0156(16) 0.0005(13) -0.0019(13) -0.0037(13)
C60 0.0175(17) 0.0231(18) 0.0259(19) 0.0001(14) -0.0034(14) -0.0090(15)
C61 0.0164(17) 0.029(2) 0.039(3) 0.0037(15) -0.0041(16) -0.0136(17)
C62 0.023(2) 0.032(3) 0.047(3) -0.0027(17) 0.0010(18) -0.0002(19)
C63 0.0204(19) 0.049(3) 0.044(3) 0.0011(18) -0.0095(18) -0.024(2)
C64 0.0219(17) 0.0191(17) 0.0214(18) 0.0029(14) -0.0032(14) -0.0090(14)
C65 0.029(2) 0.027(2) 0.030(2) 0.0107(16) -0.0063(16) -0.0135(16)
C66 0.0252(19) 0.032(2) 0.0235(19) 0.0019(16) -0.0033(15) -0.0140(16)
C67 0.029(2) 0.0208(18) 0.030(2) -0.0009(16) -0.0001(16) -0.0127(16)
C68 0.0163(16) 0.0178(16) 0.0190(17) 0.0026(13) 0.0005(13) -0.0075(13)
C69 0.0179(16) 0.0146(16) 0.0146(16) 0.0008(13) -0.0033(13) -0.0043(12)
C70 0.0180(16) 0.0172(16) 0.0210(18) 0.0031(13) -0.0024(14) -0.0065(13)
C71 0.0223(17) 0.0207(17) 0.0174(17) -0.0023(14) -0.0019(14) -0.0072(14)
C72 0.030(2) 0.0188(18) 0.025(2) -0.0047(15) 0.0059(16) -0.0049(15)
C73 0.031(2) 0.0147(17) 0.0248(19) 0.0011(15) 0.0031(16) -0.0021(14)
C74 0.0183(16) 0.0179(17) 0.0148(16) 0.0030(13) 0.0003(13) -0.0034(13)
C75 0.0179(17) 0.0266(19) 0.0261(19) -0.0038(15) 0.0019(15) -0.0073(15)
C76 0.0186(18) 0.045(3) 0.029(2) 0.0066(17) -0.0038(16) -0.0088(18)
C77 0.0260(19) 0.0225(18) 0.0200(18) 0.0003(15) 0.0019(15) -0.0055(14)
C78 0.027(2) 0.035(3) 0.042(3) -0.0112(18) 0.0115(18) -0.0160(19)
C79 0.042(3) 0.0141(18) 0.045(3) 0.0042(17) 0.015(2) 0.0010(17)
C80 0.051(3) 0.023(3) 0.063(4) -0.000(2) 0.009(3) -0.016(2)
C81 0.080(4) 0.018(3) 0.092(5) 0.004(3) 0.051(4) 0.006(3)
C82 0.069(4) 0.033(3) 0.064(4) 0.025(3) -0.005(3) 0.012(3)
C83 0.0165(16) 0.0132(15) 0.0198(17) -0.0004(13) -0.0027(13) -0.0022(13)
C84 0.0135(15) 0.0165(16) 0.0183(17) -0.0016(13) -0.0023(13) -0.0029(13)
C85 0.0190(17) 0.0124(16) 0.0252(19) -0.0002(13) -0.0018(14) -0.0024(13)
C86 0.0185(16) 0.0148(16) 0.0221(18) -0.0041(13) -0.0027(14) -0.0029(13)
C87 0.0182(16) 0.0226(18) 0.0188(17) -0.0026(14) -0.0046(14) -0.0064(14)
C88 0.0149(16) 0.0198(17) 0.0205(17) 0.0018(13) -0.0033(13) -0.0062(14)
C89 0.0143(15) 0.0170(16) 0.0205(17) -0.0010(13) -0.0003(13) -0.0060(13)
C90 0.0285(19) 0.0171(17) 0.0241(19) -0.0019(15) -0.0083(15) -0.0066(14)
C91 0.047(3) 0.0197(19) 0.036(3) -0.0097(18) -0.0064(19) -0.0051(17)
C92 0.035(3) 0.0237(19) 0.031(3) 0.0026(17) -0.0052(17) -0.0091(16)
C93 0.044(3) 0.0209(19) 0.033(3) 0.0020(17) -0.0189(19) -0.0106(16)
C94 0.0196(17) 0.0239(18) 0.0213(18) 0.0046(14) -0.0060(14) -0.0086(14)
C95 0.0234(19) 0.036(3) 0.030(2) 0.0100(17) -0.0049(16) -0.0127(17)
C96 0.0276(19) 0.0231(19) 0.029(2) 0.0069(16) -0.0059(16) -0.0079(16)
C97 0.029(2) 0.035(3) 0.034(3) 0.0118(17) -0.0154(17) -0.0135(18)
C98 0.0200(18) 0.038(3) 0.032(3) -0.0112(17) 0.0042(16) -0.0106(18)
C99 0.0203(19) 0.062(3) 0.036(3) -0.002(2) -0.0010(17) -0.020(3)
C100 0.034(3) 0.055(3) 0.056(4) -0.020(3) 0.007(3) 0.004(3)

loop_
_atom_type_symbol
_atom_type_description
_atom_type_scat_dispersion_real
_atom_type_scat_dispersion_imag
_atom_type_scat_source
C C 0.0033 0.0016
;
International Tables for Crystallography
(1992, Vol. C, Tables 4.2.6.8 and 6.1.1.4)
;
H H 0.0000 0.0000
;
International Tables for Crystallography
(1992, Vol. C, Table 6.1.1.4)
;
Al Al 0.0645 0.0514
;
International Tables for Crystallography
(1992, Vol. C, Tables 4.2.6.8 and 6.1.1.4)
;
Cl Cl 0.1484 0.1585
;
International Tables for Crystallography
(1992, Vol. C, Tables 4.2.6.8 and 6.1.1.4)
;
N N 0.0061 0.0033
;
International Tables for Crystallography
(1992, Vol. C, Tables 4.2.6.8 and 6.1.1.4)
;
O O 0.0106 0.0060
;
International Tables for Crystallography
(1992, Vol. C, Tables 4.2.6.8 and 6.1.1.4)
;
Zr Zr -2.9673 0.5597
;
International Tables for Crystallography
(1992, Vol. C, Tables 4.2.6.8 and 6.1.1.4)
;

loop_
_geom_angle_atom_site_label_1
_geom_angle_atom_site_label_2
_geom_angle_atom_site_label_3
_geom_angle
_geom_angle_publ_flag
Cl1 Zr1 Al1 95.81(4) yes
Cl1 Zr1 O1 96.62(7) yes
Cl1 Zr1 O2 100.74(7) yes
Cl1 Zr1 O3 100.35(8) yes
Cl1 Zr1 O4 96.58(8) yes
Cl1 Zr1 N1 174.98(7) yes
Al1 Zr1 O1 33.88(7) yes
Al1 Zr1 O2 34.77(6) yes
Al1 Zr1 O3 121.95(8) yes
Al1 Zr1 O4 129.97(8) yes
Al1 Zr1 N1 88.99(7) yes
O1 Zr1 O2 68.08(9) yes
O1 Zr1 O3 88.75(10) yes
O1 Zr1 O4 160.42(10) yes
O1 Zr1 N1 88.18(9) yes
O2 Zr1 O3 150.19(10) yes
O2 Zr1 O4 95.24(9) yes
O2 Zr1 N1 82.39(9) yes
O3 Zr1 O4 103.01(10) yes
O3 Zr1 N1 78.22(10) yes
O4 Zr1 N1 79.15(10) yes
Cl2 Zr2 Al2 94.70(4) yes
Cl2 Zr2 O5 95.84(7) yes
Cl2 Zr2 O6 100.32(7) yes
Cl2 Zr2 O7 96.96(8) yes
Cl2 Zr2 O8 100.05(8) yes
Cl2 Zr2 N2 175.76(7) yes
Al2 Zr2 O5 33.85(8) yes
Al2 Zr2 O6 34.72(6) yes
Al2 Zr2 O7 131.06(8) yes
Al2 Zr2 O8 120.77(7) yes
Al2 Zr2 N2 89.36(7) yes
O5 Zr2 O6 67.91(9) yes
O5 Zr2 O7 161.31(10) yes
O5 Zr2 O8 87.45(10) yes
O5 Zr2 N2 88.21(9) yes
O6 Zr2 O7 96.35(10) yes
O6 Zr2 O8 149.36(9) yes
O6 Zr2 N2 82.35(9) yes
O7 Zr2 O8 103.61(10) yes
O7 Zr2 N2 79.41(9) yes
O8 Zr2 N2 78.82(10) yes
Zr1 Al1 O1 41.44(8) yes
Zr1 Al1 O2 42.20(8) yes
Zr1 Al1 C1 113.61(13) yes
Zr1 Al1 C2 128.48(11) yes
O1 Al1 O2 82.92(11) yes
O1 Al1 C1 109.08(15) yes
O1 Al1 C2 116.06(15) yes
O2 Al1 C1 114.59(15) yes
O2 Al1 C2 111.31(14) yes
C1 Al1 C2 117.91(17) yes
Zr2 Al2 O5 41.97(7) yes
Zr2 Al2 O6 42.01(8) yes
Zr2 Al2 C51 113.93(13) yes
Zr2 Al2 C52 129.19(14) yes
O5 Al2 O6 83.12(11) yes
O5 Al2 C51 109.95(16) yes
O5 Al2 C52 115.41(17) yes
O6 Al2 C51 114.80(15) yes
O6 Al2 C52 112.12(15) yes
C51 Al2 C52 116.87(18) yes
Zr1 O1 Al1 104.68(11) yes
Zr1 O1 C48 127.2(3) yes
Al1 O1 C48 126.5(2) yes
Zr1 O2 Al1 103.03(11) yes
Zr1 O2 C9 118.27(18) yes
Al1 O2 C9 132.3(3) yes
Zr1 O3 C24 146.2(3) yes
Zr1 O4 C39 148.7(2) yes
Zr2 O5 Al2 104.18(12) yes
Zr2 O5 C98 126.8(2) yes
Al2 O5 C98 127.3(3) yes
Zr2 O6 Al2 103.27(11) yes
Zr2 O6 C59 118.11(18) yes
Al2 O6 C59 132.58(19) yes
Zr2 O7 C74 148.5(2) yes
Zr2 O8 C89 146.1(2) yes
Zr1 N1 C3 111.66(17) yes
Zr1 N1 C18 109.06(18) yes
Zr1 N1 C33 112.4(2) yes
C3 N1 C18 105.8(3) yes
C3 N1 C33 110.4(3) yes
C18 N1 C33 107.2(3) yes
Zr2 N2 C53 111.3(2) yes
Zr2 N2 C68 112.65(18) yes
Zr2 N2 C83 108.56(18) yes
C53 N2 C68 110.5(3) yes
C53 N2 C83 106.3(3) yes
C68 N2 C83 107.2(3) yes
N1 C3 C4 116.0(3) yes
C3 C4 C5 119.1(3) yes
C3 C4 C9 120.9(3) yes
C5 C4 C9 119.9(3) yes
C4 C5 C6 121.1(3) yes
C5 C6 C7 117.3(3) yes
C5 C6 C10 122.6(3) yes
C7 C6 C10 120.0(3) yes
C6 C7 C8 124.6(3) yes
C7 C8 C9 115.5(3) yes
C7 C8 C14 119.7(3) yes
C9 C8 C14 124.6(3) yes
O2 C9 C4 116.0(3) yes
O2 C9 C8 122.2(3) yes
C4 C9 C8 121.7(3) yes
C6 C10 C11 109.1(3) yes
C6 C10 C12 108.9(3) yes
C6 C10 C13 111.8(3) yes
C11 C10 C12 110.2(4) yes
C11 C10 C13 108.5(4) yes
C12 C10 C13 108.4(4) yes
C8 C14 C15 107.0(3) yes
C8 C14 C16 114.5(3) yes
C8 C14 C17 111.5(3) yes
C15 C14 C16 109.4(3) yes
C15 C14 C17 107.8(3) yes
C16 C14 C17 106.4(3) yes
N1 C18 C19 115.8(3) yes
C18 C19 C20 119.4(3) yes
C18 C19 C24 121.2(3) yes
C20 C19 C24 119.3(3) yes
C19 C20 C21 121.7(4) yes
C20 C21 C22 117.4(3) yes
C20 C21 C25 120.6(4) yes
C22 C21 C25 121.9(3) yes
C21 C22 C23 123.8(4) yes
C22 C23 C24 116.9(3) yes
C22 C23 C29 121.5(3) yes
C24 C23 C29 121.6(3) yes
O3 C24 C19 118.4(3) yes
O3 C24 C23 120.8(3) yes
C19 C24 C23 120.8(3) yes
C21 C25 C26 112.0(3) yes
C21 C25 C27 108.2(3) yes
C21 C25 C28 111.1(3) yes
C26 C25 C27 107.8(4) yes
C26 C25 C28 107.4(3) yes
C27 C25 C28 110.2(4) yes
C23 C29 C30 108.1(3) yes
C23 C29 C31 111.5(3) yes
C23 C29 C32 111.0(3) yes
C30 C29 C31 109.8(3) yes
C30 C29 C32 109.2(3) yes
C31 C29 C32 107.3(3) yes
N1 C33 C34 119.5(3) yes
C33 C34 C35 119.0(3) yes
C33 C34 C39 120.9(3) yes
C35 C34 C39 119.5(3) yes
C34 C35 C36 121.3(3) yes
C35 C36 C37 117.3(3) yes
C35 C36 C40 122.7(3) yes
C37 C36 C40 120.0(3) yes
C36 C37 C38 124.5(4) yes
C37 C38 C39 116.2(3) yes
C37 C38 C44 121.5(3) yes
C39 C38 C44 122.2(3) yes
O4 C39 C34 117.3(3) yes
O4 C39 C38 121.5(3) yes
C34 C39 C38 121.2(3) yes
C36 C40 C41 110.2(3) yes
C36 C40 C42 108.8(3) yes
C36 C40 C43 112.6(3) yes
C41 C40 C42 109.6(3) yes
C41 C40 C43 107.3(3) yes
C42 C40 C43 108.4(3) yes
C38 C44 C45 108.2(4) yes
C38 C44 C46 111.6(3) yes
C38 C44 C47 111.6(3) yes
C45 C44 C46 108.1(4) yes
C45 C44 C47 109.6(3) yes
C46 C44 C47 107.7(4) yes
O1 C48 C49 109.4(3) yes
O1 C48 C50 111.0(3) yes
C49 C48 C50 112.0(3) yes
N2 C53 C54 116.1(3) yes
C53 C54 C55 119.9(3) yes
C53 C54 C59 120.2(3) yes
C55 C54 C59 119.8(4) yes
C54 C55 C56 121.3(3) yes
C55 C56 C57 117.3(3) yes
C55 C56 C60 122.3(3) yes
C57 C56 C60 120.4(4) yes
C56 C57 C58 124.3(4) yes
C57 C58 C59 115.9(3) yes
C57 C58 C64 119.8(4) yes
C59 C58 C64 124.0(3) yes
O6 C59 C54 116.0(3) yes
O6 C59 C58 122.7(3) yes
C54 C59 C58 121.2(3) yes
C56 C60 C61 112.0(3) yes
C56 C60 C62 108.8(3) yes
C56 C60 C63 110.0(3) yes
C61 C60 C62 108.7(3) yes
C61 C60 C63 107.2(3) yes
C62 C60 C63 110.1(4) yes
C58 C64 C65 113.9(3) yes
C58 C64 C66 107.1(3) yes
C58 C64 C67 111.5(3) yes
C65 C64 C66 109.7(3) yes
C65 C64 C67 106.6(3) yes
C66 C64 C67 108.0(3) yes
N2 C68 C69 119.7(3) yes
C68 C69 C70 118.5(3) yes
C68 C69 C74 120.9(3) yes
C70 C69 C74 119.7(3) yes
C69 C70 C71 121.8(3) yes
C70 C71 C72 116.8(3) yes
C70 C71 C75 121.0(3) yes
C72 C71 C75 121.9(3) yes
C71 C72 C73 124.1(3) yes
C72 C73 C74 117.2(3) yes
C72 C73 C79 121.4(3) yes
C74 C73 C79 121.4(4) yes
O7 C74 C69 117.3(3) yes
O7 C74 C73 122.4(3) yes
C69 C74 C73 120.3(3) yes
C71 C75 C76 110.9(3) yes
C71 C75 C77 107.3(3) yes
C71 C75 C78 112.6(3) yes
C76 C75 C77 109.6(4) yes
C76 C75 C78 108.5(3) yes
C77 C75 C78 108.0(3) yes
C73 C79 C80 108.9(4) yes
C73 C79 C81 111.8(4) yes
C73 C79 C82 110.8(4) yes
C80 C79 C81 107.3(4) yes
C80 C79 C82 110.5(4) yes
C81 C79 C82 107.6(4) yes
N2 C83 C84 114.7(3) yes
C83 C84 C85 119.2(3) yes
C83 C84 C89 121.0(3) yes
C85 C84 C89 119.8(4) yes
C84 C85 C86 120.9(3) yes
C85 C86 C87 117.1(4) yes
C85 C86 C90 119.0(3) yes
C87 C86 C90 123.9(4) yes
C86 C87 C88 124.2(4) yes
C87 C88 C89 116.6(3) yes
C87 C88 C94 122.5(4) yes
C89 C88 C94 120.9(4) yes
O8 C89 C84 117.9(3) yes
O8 C89 C88 120.8(3) yes
C84 C89 C88 121.3(4) yes
C86 C90 C91 109.5(3) yes
C86 C90 C92 110.0(3) yes
C86 C90 C93 112.0(3) yes
C91 C90 C92 108.4(3) yes
C91 C90 C93 108.5(4) yes
C92 C90 C93 108.5(3) yes
C88 C94 C95 109.7(3) yes
C88 C94 C96 110.6(3) yes
C88 C94 C97 111.8(4) yes
C95 C94 C96 110.0(3) yes
C95 C94 C97 107.5(3) yes
C96 C94 C97 107.2(3) yes
O5 C98 C99 110.8(4) yes
O5 C98 C100 109.0(4) yes
C99 C98 C100 112.1(4) yes
C102 C101 C106 119.7(5) yes
C101 C102 C103 120.5(5) yes
C102 C103 C104 119.9(5) yes
C103 C104 C105 120.5(5) yes
C104 C105 C106 120.0(6) yes
C101 C106 C105 119.4(5) yes
C101 C106 C107 121.5(5) yes
C105 C106 C107 119.1(6) yes
C109 C108 C113 117.3(9) yes
C108 C109 C110 123.1(7) yes
C109 C110 C111 117.0(6) yes
C110 C111 C112 119.8(7) yes
C111 C112 C113 123.7(7) yes
C108 C113 C112 119.1(8) yes
C108 C113 C114 119.1(9) yes
C112 C113 C114 121.8(9) yes
C116 C115 C120 115.6(9) yes
C115 C116 C117 120.6(11) yes
C116 C117 C118 121.1(11) yes
C117 C118 C119 121.8(11) yes
C118 C119 C120 119.9(10) yes
C115 C120 C119 120.5(9) yes
C115 C120 C121 105.5(10) yes
C119 C120 C121 133.8(10) yes

loop_
_geom_bond_atom_site_label_1
_geom_bond_atom_site_label_2
_geom_bond_distance
_geom_bond_publ_flag
Zr1 Cl1 2.4291(13) yes
Zr1 Al1 3.1895(12) yes
Zr1 O1 2.182(3) yes
Zr1 O2 2.199(3) yes
Zr1 O3 1.960(3) yes
Zr1 O4 1.955(3) yes
Zr1 N1 2.423(3) yes
Zr2 Cl2 2.4217(14) yes
Zr2 Al2 3.1927(12) yes
Zr2 O5 2.202(3) yes
Zr2 O6 2.195(3) yes
Zr2 O7 1.963(3) yes
Zr2 O8 1.956(3) yes
Zr2 N2 2.424(3) yes
Al1 O1 1.838(3) yes
Al1 O2 1.867(3) yes
Al1 C1 1.965(4) yes
Al1 C2 1.966(5) yes
Al2 O5 1.834(3) yes
Al2 O6 1.868(3) yes
Al2 C51 1.956(5) yes
Al2 C52 1.972(5) yes
O1 C48 1.461(5) yes
O2 C9 1.408(4) yes
O3 C24 1.359(4) yes
O4 C39 1.364(4) yes
O5 C98 1.465(5) yes
O6 C59 1.412(4) yes
O7 C74 1.359(4) yes
O8 C89 1.361(5) yes
N1 C3 1.502(5) yes
N1 C18 1.507(5) yes
N1 C33 1.502(4) yes
N2 C53 1.498(5) yes
N2 C68 1.500(4) yes
N2 C83 1.516(5) yes
C3 C4 1.509(5) yes
C4 C5 1.397(5) yes
C4 C9 1.400(5) yes
C5 C6 1.388(5) yes
C6 C7 1.400(5) yes
C6 C10 1.538(5) yes
C7 C8 1.407(5) yes
C8 C9 1.410(5) yes
C8 C14 1.547(5) yes
C10 C11 1.526(6) yes
C10 C12 1.538(7) yes
C10 C13 1.530(5) yes
C14 C15 1.539(5) yes
C14 C16 1.541(6) yes
C14 C17 1.549(5) yes
C18 C19 1.519(5) yes
C19 C20 1.397(5) yes
C19 C24 1.409(5) yes
C20 C21 1.393(5) yes
C21 C22 1.395(5) yes
C21 C25 1.543(5) yes
C22 C23 1.403(5) yes
C23 C24 1.413(5) yes
C23 C29 1.543(5) yes
C25 C26 1.535(7) yes
C25 C27 1.533(6) yes
C25 C28 1.535(6) yes
C29 C30 1.535(5) yes
C29 C31 1.543(5) yes
C29 C32 1.533(6) yes
C33 C34 1.513(5) yes
C34 C35 1.402(5) yes
C34 C39 1.405(5) yes
C35 C36 1.391(5) yes
C36 C37 1.395(5) yes
C36 C40 1.542(5) yes
C37 C38 1.404(5) yes
C38 C39 1.411(5) yes
C38 C44 1.539(5) yes
C40 C41 1.544(5) yes
C40 C42 1.533(6) yes
C40 C43 1.527(6) yes
C44 C45 1.531(6) yes
C44 C46 1.536(6) yes
C44 C47 1.542(6) yes
C48 C49 1.518(7) yes
C48 C50 1.516(6) yes
C53 C54 1.511(5) yes
C54 C55 1.392(5) yes
C54 C59 1.402(5) yes
C55 C56 1.393(5) yes
C56 C57 1.393(5) yes
C56 C60 1.543(5) yes
C57 C58 1.405(5) yes
C58 C59 1.414(5) yes
C58 C64 1.548(5) yes
C60 C61 1.536(6) yes
C60 C62 1.534(5) yes
C60 C63 1.545(7) yes
C64 C65 1.541(6) yes
C64 C66 1.544(5) yes
C64 C67 1.539(6) yes
C68 C69 1.516(5) yes
C69 C70 1.396(5) yes
C69 C74 1.400(5) yes
C70 C71 1.403(5) yes
C71 C72 1.391(5) yes
C71 C75 1.544(5) yes
C72 C73 1.398(5) yes
C73 C74 1.420(5) yes
C73 C79 1.533(6) yes
C75 C76 1.536(6) yes
C75 C77 1.544(6) yes
C75 C78 1.537(6) yes
C79 C80 1.533(8) yes
C79 C81 1.551(7) yes
C79 C82 1.528(8) yes
C83 C84 1.520(5) yes
C84 C85 1.388(5) yes
C84 C89 1.402(5) yes
C85 C86 1.413(6) yes
C86 C87 1.392(5) yes
C86 C90 1.544(6) yes
C87 C88 1.397(6) yes
C88 C89 1.406(6) yes
C88 C94 1.543(5) yes
C90 C91 1.533(5) yes
C90 C92 1.545(6) yes
C90 C93 1.533(6) yes
C94 C95 1.544(5) yes
C94 C96 1.546(5) yes
C94 C97 1.538(6) yes
C98 C99 1.517(6) yes
C98 C100 1.521(6) yes
C101 C102 1.407(7) yes
C101 C106 1.391(9) yes
C102 C103 1.396(7) yes
C103 C104 1.378(8) yes
C104 C105 1.395(8) yes
C105 C106 1.416(8) yes
C106 C107 1.521(10) yes
C108 C109 1.414(12) yes
C108 C113 1.492(14) yes
C109 C110 1.499(12) yes
C110 C111 1.412(10) yes
C111 C112 1.445(9) yes
C112 C113 1.386(13) yes
C113 C114 1.516(15) yes
C115 C116 1.427(15) yes
C115 C120 1.387(15) yes
C116 C117 1.443(17) yes
C117 C118 1.260(17) yes
C118 C119 1.382(14) yes
C119 C120 1.430(14) yes
C120 C121 1.62(2) yes
